data_1559882
loop_
_publ_author_name
'Moe, The S.'
'Chaturonrutsamee, Suppisak'
'Bunteang, Samreang'
'Kuhakarn, Chutima'
'Prabpai, Samran'
'Surawatanawong, Panida'
'Chairoungdua, Arthit'
'Suksen, Kanoknetr'
'Akkarawongsapat, Radeekorn'
'Limthongkul, Jitra'
'Napaswad, Chanita'
'Nuntasaen, Narong'
'Reutrakul, Vichai'

_publ_section_title
;
 Boesenmaxane Diterpenoids from Boesenbergia maxwellii
;
_journal_name_full 'Journal of Natural Products'
_journal_paper_doi 10.1021/acs.jnatprod.0c00629
_journal_year 2020
_chemical_absolute_configuration unk
_chemical_formula_moiety 'C20 H26 O3'
_chemical_formula_sum 'C20 H26 O3'
_chemical_formula_weight 314.41
_chemical_name_common 1
_chemical_name_systematic 17F4
_space_group_crystal_system orthorhombic
_space_group_IT_number 19
_space_group_name_Hall 'P 2ac 2ab'
_space_group_name_H-M_alt 'P 21 21 21'
_atom_sites_solution_hydrogens geom
_atom_sites_solution_primary dual
_atom_sites_solution_secondary difmap
_audit_creation_date 2019-04-22
_audit_creation_method
;
Olex2 1.2
(compiled 2018.05.29 svn.r3508 for OlexSys, GUI svn.r5506)
;
_cell_angle_alpha 90.00
_cell_angle_beta 90.00
_cell_angle_gamma 90.00
_cell_formula_units_Z 4
_cell_length_a 7.6151(2)
_cell_length_b 12.9911(4)
_cell_length_c 17.4610(5)
_cell_measurement_reflns_used 13068
_cell_measurement_temperature 293.15
_cell_measurement_theta_max 6.11
_cell_measurement_theta_min 69.11
_cell_volume 1727.39(9)
_computing_cell_refinement 'SAINT v8.37A (Bruker, 2015)'
_computing_data_collection 'Bruker APEX2'
_computing_data_reduction 'SAINT v8.37A (Bruker, 2015)'
_computing_molecular_graphics 'Olex2 (Dolomanov et al., 2009)'
_computing_publication_material 'Olex2 (Dolomanov et al., 2009)'
_computing_structure_refinement 'ShelXL (Sheldrick, 2015)'
_computing_structure_solution 'ShelXD (Sheldrick, 2008)'
_diffrn_ambient_temperature 293.15
_diffrn_detector_area_resol_mean 8
_diffrn_measured_fraction_theta_full 0.991
_diffrn_measured_fraction_theta_max 0.991
_diffrn_measurement_device_type apex
_diffrn_measurement_method '\w and \f scans'
_diffrn_radiation_monochromator graphite
_diffrn_radiation_type CuK\a
_diffrn_radiation_wavelength 1.54178
_diffrn_reflns_av_R_equivalents 0.1063
_diffrn_reflns_av_unetI/netI 0.1043
_diffrn_reflns_limit_h_max 7
_diffrn_reflns_limit_h_min -9
_diffrn_reflns_limit_k_max 16
_diffrn_reflns_limit_k_min -16
_diffrn_reflns_limit_l_max 20
_diffrn_reflns_limit_l_min -21
_diffrn_reflns_number 13068
_diffrn_reflns_theta_full 69.11
_diffrn_reflns_theta_max 69.11
_diffrn_reflns_theta_min 6.11
_diffrn_source 'sealed tube'
_exptl_absorpt_coefficient_mu 0.631
_exptl_absorpt_correction_type none
_exptl_crystal_colour 'clear whiteish colourless'
_exptl_crystal_colour_lustre clear
_exptl_crystal_colour_modifier whiteish
_exptl_crystal_colour_primary colourless
_exptl_crystal_density_diffrn 1.209
_exptl_crystal_density_method 'not measured'
_exptl_crystal_description prism
_exptl_crystal_F_000 680
_exptl_crystal_preparation 'Slow evaperate'
_exptl_crystal_recrystallization_method 'Slow evaperate'
_exptl_crystal_size_max 0.5
_exptl_crystal_size_mid 0.4
_exptl_crystal_size_min 0.4
_refine_diff_density_max 0.160
_refine_diff_density_min -0.187
_refine_diff_density_rms 0.041
_refine_ls_abs_structure_details 'Flack H D (1983), Acta Cryst. A39, 876-881'
_refine_ls_abs_structure_Flack -0.1(4)
_refine_ls_extinction_coef 0.12(2)
_refine_ls_extinction_expression Fc^*^=kFc[1+0.001xFc^2^\l^3^/sin(2\q)]^-1/4^
_refine_ls_extinction_method SHELXL
_refine_ls_goodness_of_fit_ref 1.046
_refine_ls_hydrogen_treatment constr
_refine_ls_matrix_type full
_refine_ls_number_parameters 212
_refine_ls_number_reflns 3215
_refine_ls_number_restraints 0
_refine_ls_restrained_S_all 1.046
_refine_ls_R_factor_all 0.0747
_refine_ls_R_factor_gt 0.0726
_refine_ls_shift/su_max 0.000
_refine_ls_shift/su_mean 0.000
_refine_ls_structure_factor_coef Fsqd
_refine_ls_weighting_details 'calc w=1/[\s^2^(Fo^2^)+(0.1160P)^2^+0.1905P] where P=(Fo^2^+2Fc^2^)/3'
_refine_ls_weighting_scheme calc
_refine_ls_wR_factor_gt 0.1912
_refine_ls_wR_factor_ref 0.1952
_reflns_number_gt 3105
_reflns_number_total 3215
_reflns_threshold_expression >2sigma(I)
_cod_data_source_file np0c00629_si_002.cif
_cod_data_source_block 1
_cod_database_code 1559882
_olex2_refinement_description
;
1. Fixed Uiso
 At 1.2 times of:
  All C(H) groups, All C(H,H) groups
 At 1.5 times of:
  All C(H,H,H) groups
2.a Ternary CH refined with riding coordinates:
 C5(H5), C12(H12)
2.b Secondary CH2 refined with riding coordinates:
 C6(H6a,H6b), C1(H1a,H1b), C11(H11a,H11b), C13(H13a,H13b), C3(H3a,H3b),
 C16(H16a,H16b), C2(H2a,H2b)
2.c Aromatic/amide H refined with riding coordinates:
 C15(H15)
2.d Idealised Me refined as rotating group:
 C19(H19a,H19b,H19c), C20(H20a,H20b,H20c), C18(H18a,H18b,H18c)
;
_olex2_submission_special_instructions 'No special instructions were received'

loop_
_space_group_symop_id
_space_group_symop_operation_xyz
1 'x, y, z'
2 '-x+1/2, -y, z+1/2'
3 'x+1/2, -y+1/2, -z'
4 '-x, y+1/2, -z+1/2'

loop_
_atom_site_label
_atom_site_type_symbol
_atom_site_fract_x
_atom_site_fract_y
_atom_site_fract_z
_atom_site_U_iso_or_equiv
_atom_site_adp_type
_atom_site_occupancy
_atom_site_calc_flag
_atom_site_disorder_assembly
_atom_site_disorder_group
_atom_site_refinement_flags_posn
C7 C -0.9532(3) -0.12530(19) -0.17132(14) 0.0549(6) Uani 1 d . . .
C9 C -0.6452(2) -0.17997(16) -0.16626(10) 0.0437(5) Uani 1 d . . .
C10 C -0.6316(3) -0.20123(16) -0.25094(10) 0.0444(5) Uani 1 d . . .
O7 O -1.0821(2) -0.0889(2) -0.13944(14) 0.0816(7) Uani 1 d . . .
C4 C -0.8350(3) -0.2664(2) -0.36369(14) 0.0629(7) Uani 1 d . . .
C6 C -0.9541(3) -0.1499(2) -0.25552(14) 0.0639(7) Uani 1 d . . .
H6A H -0.9315 -0.0873 -0.2841 0.077 Uiso 1 calc . . R
H6B H -1.0701 -0.1742 -0.2697 0.077 Uiso 1 calc . . R
C5 C -0.8199(2) -0.23031(18) -0.27851(11) 0.0467(5) Uani 1 d . . .
H5 H -0.8509 -0.2913 -0.2483 0.056 Uiso 1 calc . . R
C8 C -0.7894(3) -0.14441(17) -0.13087(12) 0.0487(5) Uani 1 d . . .
C15 C -0.3073(3) -0.0754(2) 0.01771(13) 0.0590(6) Uani 1 d . . .
H15 H -0.2422 -0.0734 -0.0274 0.071 Uiso 1 calc . . R
O16 O -0.3898(4) -0.05499(18) 0.14383(10) 0.0857(7) Uani 1 d . . .
C14 C -0.4643(3) -0.11674(16) 0.02448(10) 0.0508(5) Uani 1 d . . .
C1 C -0.5083(3) -0.2925(2) -0.26698(13) 0.0594(6) Uani 1 d . . .
H1A H -0.3892 -0.2736 -0.2531 0.071 Uiso 1 calc . . R
H1B H -0.5428 -0.3505 -0.2354 0.071 Uiso 1 calc . . R
O17 O -0.6528(5) -0.1291(3) 0.13614(13) 0.1092(10) Uani 1 d . . .
C19 C -1.0166(4) -0.3160(4) -0.3746(2) 0.0955(12) Uani 1 d . . .
H19A H -1.0440 -0.3576 -0.3307 0.143 Uiso 1 calc . . GR
H19B H -1.0154 -0.3583 -0.4196 0.143 Uiso 1 calc . . GR
H19C H -1.1036 -0.2631 -0.3801 0.143 Uiso 1 calc . . GR
C17 C -0.5194(5) -0.10335(19) 0.10524(13) 0.0690(8) Uani 1 d . . .
C11 C -0.7560(3) -0.1173(2) -0.04846(12) 0.0562(6) Uani 1 d . . .
H11A H -0.8473 -0.1445 -0.0154 0.067 Uiso 1 calc . . R
H11B H -0.7484 -0.0434 -0.0414 0.067 Uiso 1 calc . . R
C12 C -0.5785(3) -0.16966(17) -0.03270(11) 0.0516(6) Uani 1 d . . .
H12 H -0.6034 -0.2387 -0.0129 0.062 Uiso 1 calc . . R
C13 C -0.4924(3) -0.1828(2) -0.11206(12) 0.0599(6) Uani 1 d . . .
H13A H -0.4109 -0.1271 -0.1225 0.072 Uiso 1 calc . . R
H13B H -0.4304 -0.2478 -0.1155 0.072 Uiso 1 calc . . R
C20 C -0.5553(4) -0.1015(2) -0.28548(15) 0.0737(8) Uani 1 d . . .
H20A H -0.6446 -0.0493 -0.2864 0.111 Uiso 1 calc . . GR
H20B H -0.5155 -0.1146 -0.3367 0.111 Uiso 1 calc . . GR
H20C H -0.4584 -0.0784 -0.2548 0.111 Uiso 1 calc . . GR
C3 C -0.6978(4) -0.3504(3) -0.37654(15) 0.0713(8) Uani 1 d . . .
H3A H -0.7353 -0.4118 -0.3494 0.086 Uiso 1 calc . . R
H3B H -0.6954 -0.3670 -0.4307 0.086 Uiso 1 calc . . R
C16 C -0.2488(5) -0.0325(3) 0.09195(17) 0.0782(9) Uani 1 d . . .
H16A H -0.1407 -0.0650 0.1087 0.094 Uiso 1 calc . . R
H16B H -0.2299 0.0412 0.0881 0.094 Uiso 1 calc . . R
C2 C -0.5125(3) -0.3246(3) -0.35140(14) 0.0715(8) Uani 1 d . . .
H2A H -0.4672 -0.2690 -0.3828 0.086 Uiso 1 calc . . R
H2B H -0.4376 -0.3842 -0.3588 0.086 Uiso 1 calc . . R
C18 C -0.8149(6) -0.1801(4) -0.42298(15) 0.0945(11) Uani 1 d . . .
H18A H -0.8918 -0.1242 -0.4100 0.142 Uiso 1 calc . . GR
H18B H -0.8447 -0.2059 -0.4728 0.142 Uiso 1 calc . . GR
H18C H -0.6956 -0.1562 -0.4232 0.142 Uiso 1 calc . . GR

loop_
_atom_site_aniso_label
_atom_site_aniso_U_11
_atom_site_aniso_U_22
_atom_site_aniso_U_33
_atom_site_aniso_U_23
_atom_site_aniso_U_13
_atom_site_aniso_U_12
C7 0.0372(10) 0.0684(12) 0.0592(12) -0.0012(10) 0.0075(9) 0.0058(10)
C9 0.0328(9) 0.0575(10) 0.0409(9) -0.0051(8) 0.0048(7) -0.0016(8)
C10 0.0331(8) 0.0617(11) 0.0385(9) -0.0027(8) 0.0042(7) -0.0084(8)
O7 0.0479(9) 0.1082(15) 0.0887(13) -0.0132(12) 0.0132(9) 0.0208(11)
C4 0.0478(12) 0.0952(17) 0.0456(10) -0.0086(11) -0.0044(9) -0.0060(13)
C6 0.0454(11) 0.0891(16) 0.0573(13) 0.0023(12) -0.0034(9) 0.0130(12)
C5 0.0353(9) 0.0628(11) 0.0420(9) 0.0013(8) 0.0003(7) -0.0036(9)
C8 0.0410(10) 0.0575(10) 0.0475(10) -0.0010(8) 0.0083(8) -0.0001(9)
C15 0.0624(13) 0.0661(12) 0.0485(11) -0.0098(9) -0.0132(10) 0.0004(12)
O16 0.1276(19) 0.0842(12) 0.0453(8) -0.0197(8) -0.0157(11) 0.0032(15)
C14 0.0671(13) 0.0502(9) 0.0351(9) -0.0056(7) -0.0024(8) 0.0045(10)
C1 0.0395(9) 0.0890(15) 0.0496(11) -0.0224(11) 0.0016(8) 0.0078(11)
O17 0.146(2) 0.125(2) 0.0567(11) -0.0144(12) 0.0354(14) -0.033(2)
C19 0.0604(17) 0.144(3) 0.0822(19) -0.028(2) -0.0203(15) -0.024(2)
C17 0.103(2) 0.0632(12) 0.0405(10) -0.0056(9) 0.0070(13) -0.0012(15)
C11 0.0463(10) 0.0758(13) 0.0466(10) -0.0099(10) 0.0110(8) 0.0011(11)
C12 0.0525(11) 0.0602(10) 0.0423(9) -0.0107(8) 0.0010(8) -0.0023(10)
C13 0.0422(11) 0.0926(15) 0.0448(10) -0.0203(11) -0.0010(8) 0.0031(12)
C20 0.0760(16) 0.0844(16) 0.0609(13) 0.0026(12) 0.0170(12) -0.0371(15)
C3 0.0626(15) 0.0942(17) 0.0570(12) -0.0286(13) -0.0054(11) -0.0057(15)
C16 0.090(2) 0.0804(15) 0.0644(15) -0.0155(13) -0.0285(15) -0.0017(17)
C2 0.0488(12) 0.110(2) 0.0557(12) -0.0337(13) 0.0056(10) 0.0028(14)
C18 0.108(3) 0.132(3) 0.0435(11) 0.0111(15) -0.0061(14) 0.008(3)

loop_
_atom_type_symbol
_atom_type_description
_atom_type_scat_dispersion_real
_atom_type_scat_dispersion_imag
_atom_type_scat_source
C C 0.0181 0.0091 'International Tables Vol C Tables 4.2.6.8 and 6.1.1.4'
H H 0.0000 0.0000 'International Tables Vol C Tables 4.2.6.8 and 6.1.1.4'
O O 0.0492 0.0322 'International Tables Vol C Tables 4.2.6.8 and 6.1.1.4'

loop_
_geom_angle_atom_site_label_1
_geom_angle_atom_site_label_2
_geom_angle_atom_site_label_3
_geom_angle
_geom_angle_site_symmetry_1
_geom_angle_site_symmetry_3
_geom_angle_publ_flag
O7 C7 C6 121.5(2) . . ?
O7 C7 C8 122.2(2) . . ?
C8 C7 C6 116.25(18) . . ?
C8 C9 C10 124.82(18) . . ?
C8 C9 C13 110.65(17) . . ?
C13 C9 C10 124.10(17) . . ?
C9 C10 C5 106.49(15) . . ?
C9 C10 C1 111.22(17) . . ?
C9 C10 C20 104.80(17) . . ?
C1 C10 C5 108.57(17) . . ?
C1 C10 C20 110.3(2) . . ?
C20 C10 C5 115.4(2) . . ?
C19 C4 C5 108.0(2) . . ?
C3 C4 C5 107.67(19) . . ?
C3 C4 C19 107.3(3) . . ?
C3 C4 C18 110.8(3) . . ?
C18 C4 C5 114.6(3) . . ?
C18 C4 C19 108.2(3) . . ?
C7 C6 H6A 108.8 . . ?
C7 C6 H6B 108.8 . . ?
C7 C6 C5 113.72(19) . . ?
H6A C6 H6B 107.7 . . ?
C5 C6 H6A 108.8 . . ?
C5 C6 H6B 108.8 . . ?
C10 C5 C4 115.72(16) . . ?
C10 C5 H5 104.6 . . ?
C4 C5 H5 104.6 . . ?
C6 C5 C10 111.82(19) . . ?
C6 C5 C4 114.13(18) . . ?
C6 C5 H5 104.6 . . ?
C7 C8 C11 124.77(19) . . ?
C9 C8 C7 122.46(19) . . ?
C9 C8 C11 112.49(19) . . ?
C14 C15 H15 124.8 . . ?
C14 C15 C16 110.4(2) . . ?
C16 C15 H15 124.8 . . ?
C17 O16 C16 109.07(19) . . ?
C15 C14 C17 107.2(2) . . ?
C15 C14 C12 131.1(2) . . ?
C17 C14 C12 121.7(2) . . ?
C10 C1 H1A 109.2 . . ?
C10 C1 H1B 109.2 . . ?
H1A C1 H1B 107.9 . . ?
C2 C1 C10 111.9(2) . . ?
C2 C1 H1A 109.2 . . ?
C2 C1 H1B 109.2 . . ?
C4 C19 H19A 109.5 . . ?
C4 C19 H19B 109.5 . . ?
C4 C19 H19C 109.5 . . ?
H19A C19 H19B 109.5 . . ?
H19A C19 H19C 109.5 . . ?
H19B C19 H19C 109.5 . . ?
O16 C17 C14 108.8(3) . . ?
O17 C17 O16 121.7(2) . . ?
O17 C17 C14 129.5(3) . . ?
C8 C11 H11A 111.3 . . ?
C8 C11 H11B 111.3 . . ?
C8 C11 C12 102.53(16) . . ?
H11A C11 H11B 109.2 . . ?
C12 C11 H11A 111.3 . . ?
C12 C11 H11B 111.3 . . ?
C14 C12 C11 115.37(18) . . ?
C14 C12 H12 107.3 . . ?
C14 C12 C13 113.83(19) . . ?
C11 C12 H12 107.3 . . ?
C11 C12 C13 105.18(17) . . ?
C13 C12 H12 107.3 . . ?
C9 C13 C12 103.54(17) . . ?
C9 C13 H13A 111.1 . . ?
C9 C13 H13B 111.1 . . ?
C12 C13 H13A 111.1 . . ?
C12 C13 H13B 111.1 . . ?
H13A C13 H13B 109.0 . . ?
C10 C20 H20A 109.5 . . ?
C10 C20 H20B 109.5 . . ?
C10 C20 H20C 109.5 . . ?
H20A C20 H20B 109.5 . . ?
H20A C20 H20C 109.5 . . ?
H20B C20 H20C 109.5 . . ?
C4 C3 H3A 108.3 . . ?
C4 C3 H3B 108.3 . . ?
H3A C3 H3B 107.4 . . ?
C2 C3 C4 115.8(2) . . ?
C2 C3 H3A 108.3 . . ?
C2 C3 H3B 108.3 . . ?
C15 C16 H16A 110.8 . . ?
C15 C16 H16B 110.8 . . ?
O16 C16 C15 104.6(2) . . ?
O16 C16 H16A 110.8 . . ?
O16 C16 H16B 110.8 . . ?
H16A C16 H16B 108.9 . . ?
C1 C2 H2A 109.4 . . ?
C1 C2 H2B 109.4 . . ?
C3 C2 C1 111.0(2) . . ?
C3 C2 H2A 109.4 . . ?
C3 C2 H2B 109.4 . . ?
H2A C2 H2B 108.0 . . ?
C4 C18 H18A 109.5 . . ?
C4 C18 H18B 109.5 . . ?
C4 C18 H18C 109.5 . . ?
H18A C18 H18B 109.5 . . ?
H18A C18 H18C 109.5 . . ?
H18B C18 H18C 109.5 . . ?

loop_
_geom_bond_atom_site_label_1
_geom_bond_atom_site_label_2
_geom_bond_distance
_geom_bond_site_symmetry_2
_geom_bond_publ_flag
C7 O7 1.224(3) . ?
C7 C6 1.505(3) . ?
C7 C8 1.454(3) . ?
C9 C10 1.508(2) . ?
C9 C8 1.342(3) . ?
C9 C13 1.501(3) . ?
C10 C5 1.559(2) . ?
C10 C1 1.538(3) . ?
C10 C20 1.543(3) . ?
C4 C5 1.564(3) . ?
C4 C19 1.538(4) . ?
C4 C3 1.528(4) . ?
C4 C18 1.533(5) . ?
C6 H6A 0.9700 . ?
C6 H6B 0.9700 . ?
C6 C5 1.516(3) . ?
C5 H5 0.9800 . ?
C8 C11 1.503(3) . ?
C15 H15 0.9300 . ?
C15 C14 1.316(4) . ?
C15 C16 1.480(3) . ?
O16 C17 1.351(4) . ?
O16 C16 1.435(5) . ?
C14 C17 1.482(3) . ?
C14 C12 1.492(3) . ?
C1 H1A 0.9700 . ?
C1 H1B 0.9700 . ?
C1 C2 1.532(3) . ?
O17 C17 1.197(4) . ?
C19 H19A 0.9600 . ?
C19 H19B 0.9600 . ?
C19 H19C 0.9600 . ?
C11 H11A 0.9700 . ?
C11 H11B 0.9700 . ?
C11 C12 1.538(3) . ?
C12 H12 0.9800 . ?
C12 C13 1.543(3) . ?
C13 H13A 0.9700 . ?
C13 H13B 0.9700 . ?
C20 H20A 0.9600 . ?
C20 H20B 0.9600 . ?
C20 H20C 0.9600 . ?
C3 H3A 0.9700 . ?
C3 H3B 0.9700 . ?
C3 C2 1.515(4) . ?
C16 H16A 0.9700 . ?
C16 H16B 0.9700 . ?
C2 H2A 0.9700 . ?
C2 H2B 0.9700 . ?
C18 H18A 0.9600 . ?
C18 H18B 0.9600 . ?
C18 H18C 0.9600 . ?

loop_
_geom_torsion_atom_site_label_1
_geom_torsion_atom_site_label_2
_geom_torsion_atom_site_label_3
_geom_torsion_atom_site_label_4
_geom_torsion
_geom_torsion_site_symmetry_1
_geom_torsion_site_symmetry_2
_geom_torsion_site_symmetry_3
_geom_torsion_site_symmetry_4
_geom_torsion_publ_flag
C7 C6 C5 C10 -53.4(3) . . . . ?
C7 C6 C5 C4 172.9(2) . . . . ?
C7 C8 C11 C12 171.1(2) . . . . ?
C9 C10 C5 C4 -174.2(2) . . . . ?
C9 C10 C5 C6 52.8(2) . . . . ?
C9 C10 C1 C2 172.1(2) . . . . ?
C9 C8 C11 C12 -14.8(2) . . . . ?
C10 C9 C8 C7 2.0(3) . . . . ?
C10 C9 C8 C11 -172.2(2) . . . . ?
C10 C9 C13 C12 -173.1(2) . . . . ?
C10 C1 C2 C3 -56.5(4) . . . . ?
O7 C7 C6 C5 -156.9(3) . . . . ?
O7 C7 C8 C9 -176.9(2) . . . . ?
O7 C7 C8 C11 -3.4(4) . . . . ?
C4 C3 C2 C1 55.3(4) . . . . ?
C6 C7 C8 C9 1.4(3) . . . . ?
C6 C7 C8 C11 174.9(2) . . . . ?
C5 C10 C1 C2 55.3(3) . . . . ?
C5 C4 C3 C2 -50.7(3) . . . . ?
C8 C7 C6 C5 24.8(3) . . . . ?
C8 C9 C10 C5 -28.9(3) . . . . ?
C8 C9 C10 C1 -147.0(2) . . . . ?
C8 C9 C10 C20 93.8(3) . . . . ?
C8 C9 C13 C12 14.2(3) . . . . ?
C8 C11 C12 C14 148.8(2) . . . . ?
C8 C11 C12 C13 22.5(2) . . . . ?
C15 C14 C17 O16 -0.8(3) . . . . ?
C15 C14 C17 O17 179.7(3) . . . . ?
C15 C14 C12 C11 -118.1(3) . . . . ?
C15 C14 C12 C13 3.7(4) . . . . ?
C14 C15 C16 O16 0.9(3) . . . . ?
C14 C12 C13 C9 -149.8(2) . . . . ?
C1 C10 C5 C4 -54.4(3) . . . . ?
C1 C10 C5 C6 172.65(18) . . . . ?
C19 C4 C5 C10 166.4(3) . . . . ?
C19 C4 C5 C6 -61.7(3) . . . . ?
C19 C4 C3 C2 -166.8(3) . . . . ?
C17 O16 C16 C15 -1.3(3) . . . . ?
C17 C14 C12 C11 62.4(3) . . . . ?
C17 C14 C12 C13 -175.8(2) . . . . ?
C11 C12 C13 C9 -22.5(3) . . . . ?
C12 C14 C17 O16 178.8(2) . . . . ?
C12 C14 C17 O17 -0.7(5) . . . . ?
C13 C9 C10 C5 159.4(2) . . . . ?
C13 C9 C10 C1 41.3(3) . . . . ?
C13 C9 C10 C20 -77.9(3) . . . . ?
C13 C9 C8 C7 174.7(2) . . . . ?
C13 C9 C8 C11 0.4(3) . . . . ?
C20 C10 C5 C4 70.0(3) . . . . ?
C20 C10 C5 C6 -63.0(2) . . . . ?
C20 C10 C1 C2 -72.1(3) . . . . ?
C3 C4 C5 C10 50.8(3) . . . . ?
C3 C4 C5 C6 -177.3(2) . . . . ?
C16 C15 C14 C17 -0.1(3) . . . . ?
C16 C15 C14 C12 -179.7(3) . . . . ?
C16 O16 C17 C14 1.3(3) . . . . ?
C16 O16 C17 O17 -179.1(3) . . . . ?
C18 C4 C5 C10 -72.9(3) . . . . ?
C18 C4 C5 C6 59.0(3) . . . . ?
C18 C4 C3 C2 75.3(3) . . . . ?
